data_4347068
loop_
_publ_author_name
'P\(aunescu, Emilia'
'McArthur, Sarah'
'Soudani, Myl\`ene'
'Scopelliti, Rosario'
'Dyson, Paul J.'

_publ_section_title
;
 Nonsteroidal Anti-inflammatory-Organometallic Anticancer Compounds.
;
_journal_issue 4
_journal_name_full 'Inorganic chemistry'
_journal_page_first 1788
_journal_page_last 1808
_journal_paper_doi 10.1021/acs.inorgchem.5b02690
_journal_volume 55
_journal_year 2016
_chemical_formula_moiety 'C54 H48 Cl5 N4 O8 Os, C6 H5 Cl, Cl, H2 O'
_chemical_formula_sum 'C60 H55 Cl7 N4 O9 Os'
_chemical_formula_weight 1414.43
_space_group_crystal_system monoclinic
_space_group_IT_number 14
_space_group_name_Hall '-P 2ybc'
_space_group_name_H-M_alt 'P 1 21/c 1'
_atom_sites_solution_hydrogens mixed
_atom_sites_solution_primary direct
_atom_sites_solution_secondary difmap
_audit_creation_method SHELXL-2014/7
_audit_update_record
;
2015-05-04 # Formatted by publCIF

;
_cell_angle_alpha 90
_cell_angle_beta 112.12(3)
_cell_angle_gamma 90
_cell_formula_units_Z 4
_cell_length_a 26.219(9)
_cell_length_b 13.193(7)
_cell_length_c 20.409(8)
_cell_measurement_reflns_used 58
_cell_measurement_temperature 100(2)
_cell_measurement_theta_max 22
_cell_measurement_theta_min 3
_cell_volume 6540(5)
_computing_cell_refinement 'Dirax/lsq (Duisenberg & Schreurs, 1989-2000)'
_computing_data_collection 'Collect (Bruker AXS BV, 1997-2004)'
_computing_data_reduction 'EvalCCD (Duisenberg & Schreurs, 1990-2000)'
_computing_molecular_graphics 'Bruker SHELXTL'
_computing_publication_material 'Bruker SHELXTL'
_computing_structure_refinement 'SHELXL-2014/7 (Sheldrick, 2014)'
_computing_structure_solution 'SIR2011 (M. C. Burla et al., 2012)'
_diffrn_ambient_temperature 100(2)
_diffrn_measured_fraction_theta_full 0.993
_diffrn_measured_fraction_theta_max 0.993
_diffrn_measurement_device_type 'Bruker APEX II CCD'
_diffrn_measurement_method 'phi and omega scans'
_diffrn_radiation_monochromator graphite
_diffrn_radiation_source 'sealed tube'
_diffrn_radiation_type MoK\a
_diffrn_radiation_wavelength 0.71073
_diffrn_reflns_av_R_equivalents 0.1431
_diffrn_reflns_av_unetI/netI 0.0977
_diffrn_reflns_Laue_measured_fraction_full 0.993
_diffrn_reflns_Laue_measured_fraction_max 0.993
_diffrn_reflns_limit_h_max 30
_diffrn_reflns_limit_h_min -30
_diffrn_reflns_limit_k_max 15
_diffrn_reflns_limit_k_min -14
_diffrn_reflns_limit_l_max 23
_diffrn_reflns_limit_l_min -20
_diffrn_reflns_number 66063
_diffrn_reflns_point_group_measured_fraction_full 0.993
_diffrn_reflns_point_group_measured_fraction_max 0.993
_diffrn_reflns_theta_full 24.097
_diffrn_reflns_theta_max 24.097
_diffrn_reflns_theta_min 1.996
_exptl_absorpt_coefficient_mu 2.290
_exptl_absorpt_correction_T_max 0.6211
_exptl_absorpt_correction_T_min 0.2755
_exptl_absorpt_correction_type multi-scan
_exptl_absorpt_process_details 'SADABS 2008, Bruker AXS, 2008'
_exptl_crystal_colour yellow
_exptl_crystal_density_diffrn 1.437
_exptl_crystal_description prism
_exptl_crystal_F_000 2840
_exptl_crystal_size_max 0.277
_exptl_crystal_size_mid 0.217
_exptl_crystal_size_min 0.122
_refine_diff_density_max 2.638
_refine_diff_density_min -2.737
_refine_diff_density_rms 0.213
_refine_ls_extinction_method none
_refine_ls_goodness_of_fit_ref 1.111
_refine_ls_hydrogen_treatment noref
_refine_ls_matrix_type full
_refine_ls_number_parameters 739
_refine_ls_number_reflns 10315
_refine_ls_number_restraints 0
_refine_ls_restrained_S_all 1.111
_refine_ls_R_factor_all 0.1481
_refine_ls_R_factor_gt 0.0913
_refine_ls_shift/su_max 0.000
_refine_ls_shift/su_mean 0.000
_refine_ls_structure_factor_coef Fsqd
_refine_ls_weighting_details 'w=1/[\s^2^(Fo^2^)+(0.0676P)^2^+182.3060P] where P=(Fo^2^+2Fc^2^)/3'
_refine_ls_weighting_scheme calc
_refine_ls_wR_factor_gt 0.2037
_refine_ls_wR_factor_ref 0.2400
_reflns_Friedel_coverage 0.000
_reflns_number_gt 6711
_reflns_number_total 10315
_reflns_threshold_expression 'I > 2\s(I)'
_cod_data_source_file ic5b02690_si_005.cif
_cod_data_source_block shelx
_cod_original_sg_symbol_H-M 'P 21/c'
_cod_database_code 4347068
_publcif_datablock.id {1888789b-def8-4e39-81b2-8a9f2fc6c707}

_shelx_shelxl_version_number 2014/7
_shelx_space_group_comment
;
The symmetry employed for this shelxl refinement is uniquely defined
by the following loop, which should always be used as a source of
symmetry information in preference to the above space-group names.
They are only intended as comments.
;
_shelx_estimated_absorpt_t_min 0.570
_shelx_estimated_absorpt_t_max 0.768
_publcif_info_exptl_table_max_cols 4
_publcif_info_exptl_table_use_headnotes n

loop_
_space_group_symop_operation_xyz
'x, y, z'
'-x, y+1/2, -z+1/2'
'-x, -y, -z'
'x, -y-1/2, z-1/2'

loop_
_atom_site_label
_atom_site_type_symbol
_atom_site_fract_x
_atom_site_fract_y
_atom_site_fract_z
_atom_site_U_iso_or_equiv
_atom_site_adp_type
_atom_site_occupancy
_atom_site_site_symmetry_order
_atom_site_calc_flag
_atom_site_refinement_flags_posn
_atom_site_refinement_flags_adp
Os1 Os 0.16511(3) 0.06757(5) 0.20813(3) 0.0293(2) Uani 1 1 d . .
Cl1 Cl 0.4115(2) -0.2144(5) 0.5963(3) 0.0772(17) Uani 1 1 d . .
Cl2 Cl 0.4026(2) 0.1731(4) 0.5008(3) 0.0715(15) Uani 1 1 d . .
Cl3 Cl 0.16477(17) 0.2501(3) 0.20746(19) 0.0355(8) Uani 1 1 d . .
Cl4 Cl 0.32873(19) 0.3251(4) 0.1508(3) 0.0616(13) Uani 1 1 d . .
Cl5 Cl 0.4748(2) 0.0376(4) 0.1440(3) 0.0665(14) Uani 1 1 d . .
O1 O 0.2390(5) 0.0652(8) 0.4715(5) 0.043(3) Uani 1 1 d . .
O2 O 0.2120(5) 0.0289(8) 0.5628(5) 0.042(3) Uani 1 1 d . .
O3 O 0.1174(4) 0.1148(8) 0.4469(5) 0.036(3) Uani 1 1 d . .
O4 O 0.0283(4) 0.1546(9) 0.4218(5) 0.040(3) Uani 1 1 d . .
O5 O 0.0290(4) 0.0947(8) -0.1389(5) 0.036(3) Uani 1 1 d . .
O6 O 0.1166(4) 0.1460(8) -0.0721(5) 0.036(2) Uani 1 1 d . .
O7 O 0.2270(4) 0.0838(9) -0.0818(5) 0.041(3) Uani 1 1 d . .
O8 O 0.2400(5) 0.1306(8) 0.0297(6) 0.044(3) Uani 1 1 d . .
N1 N 0.3540(6) -0.0282(13) 0.5196(7) 0.048(4) Uani 1 1 d . .
H1 H 0.337(7) 0.037(14) 0.504(9) 0.057 Uiso 1 1 d . U
N2 N 0.0982(5) 0.0885(9) 0.2400(6) 0.033(3) Uani 1 1 d . .
N3 N 0.0962(5) 0.0868(9) 0.1116(6) 0.033(3) Uani 1 1 d . .
N4 N 0.3609(6) 0.1224(12) 0.1115(8) 0.047(4) Uani 1 1 d . .
H4 H 0.337(7) 0.175(14) 0.095(9) 0.056 Uiso 1 1 d . U
C1 C 0.4447(11) -0.1076(18) 0.5851(11) 0.074(7) Uani 1 1 d . .
C2 C 0.5008(9) -0.0923(16) 0.6121(11) 0.070(7) Uani 1 1 d . .
H2 H 0.5230 -0.1462 0.6388 0.085 Uiso 1 1 calc R U
C3 C 0.5262(9) -0.011(2) 0.6045(10) 0.071(7) Uani 1 1 d . .
H3 H 0.5653 -0.0107 0.6217 0.085 Uiso 1 1 calc R U
C4 C 0.4962(9) 0.0770(18) 0.5708(10) 0.064(6) Uani 1 1 d . .
H4A H 0.5139 0.1380 0.5664 0.077 Uiso 1 1 calc R U
C5 C 0.4393(9) 0.0670(17) 0.5447(10) 0.063(6) Uani 1 1 d . .
C6 C 0.4122(8) -0.0214(16) 0.5480(9) 0.054(5) Uani 1 1 d . .
C7 C 0.3238(7) -0.1050(13) 0.4697(8) 0.039(4) Uani 1 1 d . .
C8 C 0.3469(8) -0.1501(15) 0.4219(9) 0.054(5) Uani 1 1 d . .
H8 H 0.3818 -0.1286 0.4231 0.064 Uiso 1 1 calc R U
C9 C 0.3184(7) -0.2230(15) 0.3756(8) 0.048(5) Uani 1 1 d . .
H9 H 0.3326 -0.2494 0.3426 0.057 Uiso 1 1 calc R U
C10 C 0.2695(8) -0.2587(13) 0.3760(9) 0.049(5) Uani 1 1 d . .
H10 H 0.2505 -0.3108 0.3440 0.059 Uiso 1 1 calc R U
C11 C 0.2477(7) -0.2198(13) 0.4222(8) 0.042(4) Uani 1 1 d . .
H11 H 0.2136 -0.2448 0.4219 0.051 Uiso 1 1 calc R U
C12 C 0.2758(7) -0.1428(12) 0.4703(8) 0.039(4) Uani 1 1 d . .
C13 C 0.2533(7) -0.1021(13) 0.5237(8) 0.043(4) Uani 1 1 d . .
H13A H 0.2220 -0.1456 0.5219 0.052 Uiso 1 1 calc R U
H13B H 0.2823 -0.1095 0.5715 0.052 Uiso 1 1 calc R U
C14 C 0.2343(7) 0.0047(12) 0.5150(9) 0.041(4) Uani 1 1 d . .
C15 C 0.1914(7) 0.1294(13) 0.5614(8) 0.047(5) Uani 1 1 d . .
H15A H 0.2084 0.1752 0.5370 0.057 Uiso 1 1 calc R U
H15B H 0.2010 0.1544 0.6103 0.057 Uiso 1 1 calc R U
C16 C 0.1287(7) 0.1292(13) 0.5224(8) 0.043(4) Uani 1 1 d . .
H16A H 0.1121 0.0735 0.5402 0.052 Uiso 1 1 calc R U
H16B H 0.1129 0.1942 0.5301 0.052 Uiso 1 1 calc R U
C17 C 0.0649(7) 0.1307(11) 0.4032(7) 0.033(4) Uani 1 1 d . .
C18 C 0.0590(6) 0.1200(11) 0.3278(8) 0.029(3) Uani 1 1 d . .
C19 C 0.0066(6) 0.1313(11) 0.2748(8) 0.032(4) Uani 1 1 d . .
H19 H -0.0247 0.1438 0.2864 0.038 Uiso 1 1 calc R U
C20 C 0.0015(6) 0.1238(11) 0.2041(8) 0.034(4) Uani 1 1 d . .
H20 H -0.0336 0.1324 0.1672 0.041 Uiso 1 1 calc R U
C21 C 0.0470(5) 0.1040(11) 0.1876(7) 0.026(3) Uani 1 1 d . .
C22 C 0.1033(6) 0.0941(10) 0.3091(6) 0.025(3) Uani 1 1 d . .
H22 H 0.1380 0.0800 0.3454 0.030 Uiso 1 1 calc R U
C23 C 0.0481(6) 0.1022(12) 0.1169(7) 0.030(3) Uani 1 1 d . .
C24 C 0.0006(6) 0.1184(11) 0.0559(8) 0.031(3) Uani 1 1 d . .
H24 H -0.0344 0.1252 0.0592 0.038 Uiso 1 1 calc R U
C25 C 0.0062(6) 0.1243(11) -0.0102(8) 0.033(4) Uani 1 1 d . .
H25 H -0.0247 0.1366 -0.0525 0.039 Uiso 1 1 calc R U
C26 C 0.0581(6) 0.1116(11) -0.0111(7) 0.029(3) Uani 1 1 d . .
C27 C 0.1034(6) 0.0926(11) 0.0492(7) 0.033(4) Uani 1 1 d . .
H27 H 0.1388 0.0837 0.0473 0.039 Uiso 1 1 calc R U
C28 C 0.0650(7) 0.1149(12) -0.0826(8) 0.037(4) Uani 1 1 d . .
C29 C 0.1309(6) 0.1408(12) -0.1354(7) 0.033(4) Uani 1 1 d . .
H29A H 0.1077 0.1882 -0.1722 0.040 Uiso 1 1 calc R U
H29B H 0.1251 0.0713 -0.1551 0.040 Uiso 1 1 calc R U
C30 C 0.1898(7) 0.1696(14) -0.1121(8) 0.046(4) Uani 1 1 d . .
H30A H 0.1969 0.1966 -0.1532 0.055 Uiso 1 1 calc R U
H30B H 0.1978 0.2242 -0.0764 0.055 Uiso 1 1 calc R U
C31 C 0.2494(5) 0.0749(12) -0.0100(7) 0.029(3) Uani 1 1 d . .
C32 C 0.2892(7) -0.0138(12) 0.0071(8) 0.040(4) Uani 1 1 d . .
H32A H 0.3196 0.0029 -0.0086 0.047 Uiso 1 1 calc R U
H32B H 0.2697 -0.0737 -0.0201 0.047 Uiso 1 1 calc R U
C33 C 0.3137(6) -0.0415(11) 0.0863(8) 0.034(4) Uani 1 1 d . .
C34 C 0.3029(7) -0.1345(12) 0.1074(9) 0.041(4) Uani 1 1 d . .
H34 H 0.2784 -0.1791 0.0737 0.050 Uiso 1 1 calc R U
C35 C 0.3278(7) -0.1653(13) 0.1789(8) 0.044(4) Uani 1 1 d . .
H35 H 0.3190 -0.2292 0.1935 0.053 Uiso 1 1 calc R U
C36 C 0.3655(7) -0.1006(13) 0.2281(9) 0.043(4) Uani 1 1 d . .
H36 H 0.3837 -0.1215 0.2759 0.052 Uiso 1 1 calc R U
C37 C 0.3758(7) -0.0071(14) 0.2069(8) 0.043(4) Uani 1 1 d . .
H37 H 0.3996 0.0382 0.2409 0.052 Uiso 1 1 calc R U
C38 C 0.3514(6) 0.0241(13) 0.1344(8) 0.039(4) Uani 1 1 d . .
C39 C 0.4050(7) 0.1842(14) 0.1545(8) 0.043(4) Uani 1 1 d . .
C40 C 0.3970(8) 0.2844(15) 0.1762(9) 0.054(5) Uani 1 1 d . .
C41 C 0.4392(8) 0.3466(15) 0.2147(9) 0.053(5) Uani 1 1 d . .
H41 H 0.4322 0.4123 0.2284 0.064 Uiso 1 1 calc R U
C42 C 0.4935(8) 0.3107(17) 0.2337(10) 0.064(6) Uani 1 1 d . .
H42 H 0.5235 0.3529 0.2604 0.076 Uiso 1 1 calc R U
C43 C 0.5039(8) 0.2140(16) 0.2136(9) 0.055(5) Uani 1 1 d . .
H43 H 0.5406 0.1899 0.2279 0.066 Uiso 1 1 calc R U
C44 C 0.4609(7) 0.1541(15) 0.1734(9) 0.050(5) Uani 1 1 d . .
C45 C 0.2572(5) 0.0705(13) 0.2706(9) 0.037(4) Uani 1 1 d . .
C46 C 0.2451(6) 0.0490(12) 0.1973(8) 0.038(4) Uani 1 1 d . .
H46 H 0.2613 0.0901 0.1722 0.046 Uiso 1 1 calc R U
C47 C 0.2097(6) -0.0312(10) 0.1606(8) 0.033(4) Uani 1 1 d . .
H47 H 0.2046 -0.0432 0.1127 0.040 Uiso 1 1 calc R U
C48 C 0.1809(6) -0.0962(12) 0.1933(8) 0.036(4) Uani 1 1 d . .
C49 C 0.1927(6) -0.0719(11) 0.2657(7) 0.031(3) Uani 1 1 d . .
H49 H 0.1743 -0.1088 0.2902 0.037 Uiso 1 1 calc R U
C50 C 0.2312(7) 0.0060(14) 0.3034(8) 0.049(5) Uani 1 1 d . .
H50 H 0.2394 0.0140 0.3526 0.059 Uiso 1 1 calc R U
C51 C 0.2929(6) 0.1553(14) 0.3084(9) 0.052(5) Uani 1 1 d . .
H51A H 0.3315 0.1336 0.3259 0.077 Uiso 1 1 calc R U
H51B H 0.2832 0.1760 0.3483 0.077 Uiso 1 1 calc R U
H51C H 0.2877 0.2126 0.2759 0.077 Uiso 1 1 calc R U
C52 C 0.1450(7) -0.1767(12) 0.1556(9) 0.045(4) Uani 1 1 d . .
H52 H 0.1258 -0.1539 0.1055 0.054 Uiso 1 1 calc R U
C53 C 0.1821(7) -0.2733(13) 0.1547(9) 0.048(4) Uani 1 1 d . .
H53A H 0.2070 -0.2554 0.1308 0.072 Uiso 1 1 calc R U
H53B H 0.1582 -0.3292 0.1294 0.072 Uiso 1 1 calc R U
H53C H 0.2037 -0.2942 0.2034 0.072 Uiso 1 1 calc R U
C54 C 0.1019(7) -0.2078(13) 0.1825(8) 0.045(4) Uani 1 1 d . .
H54A H 0.1193 -0.2255 0.2327 0.067 Uiso 1 1 calc R U
H54B H 0.0820 -0.2668 0.1558 0.067 Uiso 1 1 calc R U
H54C H 0.0760 -0.1518 0.1767 0.067 Uiso 1 1 calc R U
Cl6 Cl 0.14622(17) -0.1053(3) -0.0265(2) 0.0452(10) Uani 1 1 d . .
C55 C 0.0261(9) 0.4266(13) 0.1388(9) 0.055(5) Uani 1 1 d . .
C56 C 0.0023(10) 0.3940(14) 0.1856(11) 0.065(6) Uani 1 1 d . .
H56 H 0.0215 0.3994 0.2353 0.077 Uiso 1 1 calc R U
C57 C -0.0504(12) 0.3532(16) 0.1574(17) 0.086(8) Uani 1 1 d . .
H57 H -0.0674 0.3334 0.1891 0.103 Uiso 1 1 calc R U
C58 C -0.0796(9) 0.3400(18) 0.0857(17) 0.083(7) Uani 1 1 d . .
H58 H -0.1161 0.3137 0.0681 0.099 Uiso 1 1 calc R U
C59 C -0.0522(11) 0.3679(18) 0.0389(13) 0.083(7) Uani 1 1 d . .
H59 H -0.0703 0.3581 -0.0107 0.099 Uiso 1 1 calc R U
C60 C -0.0006(8) 0.4082(14) 0.0651(9) 0.052(5) Uani 1 1 d . .
H60 H 0.0176 0.4241 0.0341 0.063 Uiso 1 1 calc R U
Cl7 Cl 0.0896(2) 0.4826(4) 0.1696(3) 0.0766(16) Uani 1 1 d . .
O9 O 0.1362(7) -0.3644(14) 0.3212(8) 0.096(5) Uani 1 1 d . .

loop_
_atom_site_aniso_label
_atom_site_aniso_U_11
_atom_site_aniso_U_22
_atom_site_aniso_U_33
_atom_site_aniso_U_23
_atom_site_aniso_U_13
_atom_site_aniso_U_12
Os1 0.0326(3) 0.0379(4) 0.0211(3) 0.0000(3) 0.0146(2) 0.0028(3)
Cl1 0.055(3) 0.111(5) 0.054(3) 0.023(3) 0.008(3) -0.013(3)
Cl2 0.077(4) 0.074(4) 0.070(3) -0.015(3) 0.035(3) -0.007(3)
Cl3 0.042(2) 0.043(2) 0.0267(18) -0.0003(17) 0.0179(16) -0.0027(19)
Cl4 0.043(3) 0.069(3) 0.061(3) -0.010(2) 0.006(2) 0.001(2)
Cl5 0.046(3) 0.082(4) 0.075(3) 0.003(3) 0.027(3) 0.009(2)
O1 0.066(8) 0.039(6) 0.034(6) 0.004(5) 0.032(6) 0.004(6)
O2 0.055(7) 0.056(7) 0.020(5) 0.009(5) 0.021(5) 0.014(6)
O3 0.040(7) 0.051(7) 0.021(5) -0.013(5) 0.015(5) 0.004(5)
O4 0.042(7) 0.060(7) 0.026(6) -0.001(5) 0.021(5) 0.005(6)
O5 0.033(6) 0.053(7) 0.022(6) -0.002(5) 0.010(5) 0.000(5)
O6 0.033(6) 0.053(7) 0.021(5) 0.000(5) 0.010(5) -0.007(5)
O7 0.037(6) 0.062(8) 0.028(6) 0.008(5) 0.017(5) 0.011(6)
O8 0.056(7) 0.046(7) 0.037(6) -0.007(5) 0.025(6) 0.003(6)
N1 0.043(9) 0.069(10) 0.030(8) 0.001(7) 0.013(7) -0.004(8)
N2 0.054(8) 0.033(7) 0.030(7) -0.001(5) 0.037(7) 0.004(6)
N3 0.039(8) 0.027(7) 0.036(7) -0.006(5) 0.019(6) 0.001(6)
N4 0.038(9) 0.049(9) 0.046(9) -0.002(7) 0.007(7) -0.007(7)
C1 0.101(19) 0.080(15) 0.041(11) -0.008(11) 0.025(12) -0.030(14)
C2 0.077(15) 0.075(15) 0.060(13) -0.006(11) 0.026(12) -0.053(13)
C3 0.059(13) 0.12(2) 0.047(12) -0.025(13) 0.034(11) -0.023(14)
C4 0.066(14) 0.075(15) 0.055(12) -0.030(11) 0.027(11) -0.032(12)
C5 0.074(14) 0.080(14) 0.043(11) -0.034(10) 0.032(10) -0.024(12)
C6 0.055(12) 0.074(14) 0.037(10) -0.010(10) 0.022(9) -0.017(11)
C7 0.040(10) 0.051(10) 0.030(9) 0.006(7) 0.019(8) -0.001(8)
C8 0.054(12) 0.073(13) 0.042(11) 0.017(10) 0.028(10) 0.016(10)
C9 0.036(10) 0.092(14) 0.014(8) -0.004(9) 0.007(7) 0.013(10)
C10 0.066(13) 0.045(10) 0.032(9) 0.013(8) 0.012(9) 0.007(9)
C11 0.038(10) 0.056(11) 0.035(9) 0.021(8) 0.016(8) 0.013(8)
C12 0.048(10) 0.037(9) 0.040(9) 0.012(7) 0.027(8) -0.002(8)
C13 0.043(10) 0.058(11) 0.033(9) 0.005(8) 0.020(8) 0.001(8)
C14 0.045(10) 0.041(10) 0.047(10) 0.003(8) 0.028(9) -0.002(8)
C15 0.062(12) 0.058(12) 0.029(9) -0.010(8) 0.023(9) 0.008(9)
C16 0.062(12) 0.050(11) 0.035(9) -0.005(8) 0.036(9) 0.008(9)
C17 0.055(11) 0.028(8) 0.021(8) 0.000(6) 0.020(8) -0.003(7)
C18 0.033(9) 0.025(8) 0.040(9) 0.000(6) 0.025(8) 0.005(7)
C19 0.036(9) 0.038(9) 0.036(9) 0.005(7) 0.032(8) 0.009(7)
C20 0.031(9) 0.034(9) 0.041(9) 0.009(7) 0.019(7) 0.015(7)
C21 0.019(7) 0.039(8) 0.017(7) -0.002(6) 0.004(6) 0.000(6)
C22 0.033(8) 0.037(9) 0.007(6) 0.005(5) 0.010(6) 0.002(6)
C23 0.020(8) 0.055(10) 0.015(7) 0.002(6) 0.007(6) -0.002(7)
C24 0.031(9) 0.027(8) 0.042(9) 0.008(7) 0.020(8) 0.009(7)
C25 0.028(8) 0.039(9) 0.028(8) 0.005(7) 0.008(7) 0.009(7)
C26 0.040(9) 0.026(8) 0.027(8) 0.004(6) 0.020(7) -0.009(7)
C27 0.040(9) 0.045(10) 0.017(7) -0.005(6) 0.016(7) 0.001(7)
C28 0.044(10) 0.041(9) 0.026(9) -0.002(7) 0.015(8) -0.002(8)
C29 0.047(10) 0.039(9) 0.017(7) 0.000(6) 0.016(7) 0.002(7)
C30 0.043(10) 0.075(13) 0.019(8) -0.005(8) 0.011(7) -0.010(9)
C31 0.024(8) 0.049(9) 0.015(7) 0.003(7) 0.009(6) 0.000(7)
C32 0.040(9) 0.038(9) 0.047(10) 0.003(8) 0.024(8) 0.001(8)
C33 0.041(9) 0.033(9) 0.031(8) -0.016(7) 0.019(7) -0.002(7)
C34 0.038(10) 0.032(10) 0.045(10) -0.015(7) 0.005(8) 0.010(7)
C35 0.046(10) 0.046(10) 0.035(9) 0.012(8) 0.008(8) 0.006(8)
C36 0.046(10) 0.048(11) 0.034(9) 0.007(8) 0.012(8) 0.002(8)
C37 0.044(10) 0.060(12) 0.025(8) -0.002(8) 0.014(8) 0.014(9)
C38 0.026(8) 0.055(11) 0.036(9) -0.004(8) 0.010(7) -0.002(8)
C39 0.043(10) 0.060(12) 0.020(8) 0.012(8) 0.005(7) -0.003(9)
C40 0.063(13) 0.058(12) 0.044(10) 0.001(9) 0.025(10) -0.003(10)
C41 0.060(13) 0.052(11) 0.038(10) 0.000(8) 0.007(9) -0.013(10)
C42 0.039(11) 0.079(15) 0.058(13) 0.005(11) 0.001(10) -0.017(11)
C43 0.049(12) 0.068(14) 0.044(11) 0.011(10) 0.013(9) -0.001(10)
C44 0.029(9) 0.071(13) 0.040(10) 0.015(9) 0.001(8) -0.002(9)
C45 0.008(7) 0.051(10) 0.053(10) -0.009(9) 0.012(7) 0.006(7)
C46 0.034(9) 0.050(10) 0.037(9) -0.001(8) 0.020(7) 0.015(8)
C47 0.040(9) 0.023(8) 0.042(9) -0.001(7) 0.022(8) 0.015(7)
C48 0.023(8) 0.043(10) 0.042(9) 0.011(7) 0.012(7) 0.012(7)
C49 0.036(8) 0.028(8) 0.029(8) -0.003(7) 0.012(7) 0.009(7)
C50 0.044(10) 0.072(13) 0.027(9) 0.012(9) 0.008(8) 0.046(10)
C51 0.023(9) 0.074(13) 0.041(10) -0.018(9) -0.006(8) -0.008(9)
C52 0.040(10) 0.038(10) 0.049(10) 0.007(8) 0.009(8) -0.010(8)
C53 0.044(10) 0.053(11) 0.042(10) -0.012(8) 0.011(8) -0.006(9)
C54 0.068(12) 0.045(10) 0.028(8) 0.000(7) 0.025(9) -0.007(9)
Cl6 0.049(3) 0.054(3) 0.038(2) -0.0018(19) 0.023(2) 0.001(2)
C55 0.091(15) 0.036(10) 0.047(11) 0.010(8) 0.037(11) 0.008(10)
C56 0.110(19) 0.041(11) 0.060(13) -0.002(9) 0.052(13) 0.014(12)
C57 0.09(2) 0.043(13) 0.14(3) 0.019(15) 0.07(2) 0.017(13)
C58 0.044(13) 0.072(16) 0.13(2) -0.019(16) 0.027(15) 0.011(11)
C59 0.086(18) 0.074(16) 0.081(17) -0.018(13) 0.023(15) 0.029(14)
C60 0.066(13) 0.064(13) 0.040(10) 0.013(9) 0.035(10) 0.018(10)
Cl7 0.065(3) 0.065(3) 0.092(4) -0.017(3) 0.020(3) 0.006(3)
O9 0.096(12) 0.125(15) 0.067(10) 0.020(10) 0.032(9) -0.012(11)

loop_
_atom_type_symbol
_atom_type_description
_atom_type_scat_dispersion_real
_atom_type_scat_dispersion_imag
_atom_type_scat_source
C C 0.0033 0.0016 'International Tables Vol C Tables 4.2.6.8 and 6.1.1.4'
H H 0.0000 0.0000 'International Tables Vol C Tables 4.2.6.8 and 6.1.1.4'
N N 0.0061 0.0033 'International Tables Vol C Tables 4.2.6.8 and 6.1.1.4'
O O 0.0106 0.0060 'International Tables Vol C Tables 4.2.6.8 and 6.1.1.4'
Cl Cl 0.1484 0.1585 'International Tables Vol C Tables 4.2.6.8 and 6.1.1.4'
Os Os -1.2165 7.6030 'International Tables Vol C Tables 4.2.6.8 and 6.1.1.4'

loop_
_geom_angle_atom_site_label_1
_geom_angle_atom_site_label_2
_geom_angle_atom_site_label_3
_geom_angle
N2 Os1 N3 75.8(5)
N2 Os1 C49 95.3(5)
N3 Os1 C49 126.8(5)
N2 Os1 C46 168.6(5)
N3 Os1 C46 115.4(5)
C49 Os1 C46 79.8(6)
N2 Os1 C47 148.7(5)
N3 Os1 C47 94.0(5)
C49 Os1 C47 67.0(5)
C46 Os1 C47 37.6(6)
N2 Os1 C50 104.2(5)
N3 Os1 C50 165.3(6)
C49 Os1 C50 38.5(6)
C46 Os1 C50 65.6(6)
C47 Os1 C50 78.4(6)
N2 Os1 C48 112.7(5)
N3 Os1 C48 97.2(5)
C49 Os1 C48 37.8(5)
C46 Os1 C48 69.4(6)
C47 Os1 C48 38.3(5)
C50 Os1 C48 69.0(6)
N2 Os1 C45 131.2(5)
N3 Os1 C45 150.7(5)
C49 Os1 C45 68.9(6)
C46 Os1 C45 37.5(6)
C47 Os1 C45 68.2(6)
C50 Os1 C45 36.6(6)
C48 Os1 C45 83.2(6)
N2 Os1 Cl3 82.4(3)
N3 Os1 Cl3 82.8(3)
C49 Os1 Cl3 148.9(4)
C46 Os1 Cl3 96.5(4)
C47 Os1 Cl3 126.2(4)
C50 Os1 Cl3 111.8(5)
C48 Os1 Cl3 164.5(4)
C45 Os1 Cl3 89.3(4)
C14 O2 C15 117.9(12)
C17 O3 C16 115.3(11)
C28 O6 C29 114.7(11)
C31 O7 C30 117.9(12)
C6 N1 C7 123.6(15)
C6 N1 H1 111(10)
C7 N1 H1 110(10)
C22 N2 C21 118.6(11)
C22 N2 Os1 123.8(10)
C21 N2 Os1 117.5(8)
C23 N3 C27 122.8(13)
C23 N3 Os1 116.5(9)
C27 N3 Os1 120.3(10)
C39 N4 C38 121.4(14)
C39 N4 H4 95(10)
C38 N4 H4 129(10)
C2 C1 C6 115.0(19)
C2 C1 Cl1 125.8(19)
C6 C1 Cl1 119.1(18)
C3 C2 C1 126(2)
C3 C2 H2 116.9
C1 C2 H2 116.9
C2 C3 C4 121(2)
C2 C3 H3 119.5
C4 C3 H3 119.5
C5 C4 C3 115(2)
C5 C4 H4A 122.4
C3 C4 H4A 122.4
C6 C5 C4 124(2)
C6 C5 Cl2 120.6(16)
C4 C5 Cl2 115.2(17)
C5 C6 N1 121.9(19)
C5 C6 C1 118.4(19)
N1 C6 C1 119.6(18)
C12 C7 N1 121.0(14)
C12 C7 C8 118.5(16)
N1 C7 C8 120.3(15)
C9 C8 C7 119.8(17)
C9 C8 H8 120.1
C7 C8 H8 120.1
C8 C9 C10 120.7(16)
C8 C9 H9 119.7
C10 C9 H9 119.7
C9 C10 C11 120.6(17)
C9 C10 H10 119.7
C11 C10 H10 119.7
C10 C11 C12 120.2(16)
C10 C11 H11 119.9
C12 C11 H11 119.9
C7 C12 C11 120.0(15)
C7 C12 C13 119.3(15)
C11 C12 C13 120.7(14)
C14 C13 C12 117.0(13)
C14 C13 H13A 108.0
C12 C13 H13A 108.0
C14 C13 H13B 108.0
C12 C13 H13B 108.0
H13A C13 H13B 107.3
O1 C14 O2 123.7(15)
O1 C14 C13 125.5(14)
O2 C14 C13 110.8(13)
O2 C15 C16 109.4(14)
O2 C15 H15A 109.8
C16 C15 H15A 109.8
O2 C15 H15B 109.8
C16 C15 H15B 109.8
H15A C15 H15B 108.2
O3 C16 C15 107.3(12)
O3 C16 H16A 110.2
C15 C16 H16A 110.2
O3 C16 H16B 110.2
C15 C16 H16B 110.2
H16A C16 H16B 108.5
O4 C17 O3 124.8(13)
O4 C17 C18 124.6(14)
O3 C17 C18 110.5(12)
C22 C18 C19 119.3(12)
C22 C18 C17 122.1(13)
C19 C18 C17 118.5(12)
C18 C19 C20 118.4(12)
C18 C19 H19 120.8
C20 C19 H19 120.8
C21 C20 C19 120.5(14)
C21 C20 H20 119.7
C19 C20 H20 119.7
C20 C21 N2 121.1(12)
C20 C21 C23 126.0(13)
N2 C21 C23 112.8(11)
N2 C22 C18 121.8(13)
N2 C22 H22 119.1
C18 C22 H22 119.1
N3 C23 C24 120.4(12)
N3 C23 C21 117.4(12)
C24 C23 C21 122.1(12)
C23 C24 C25 118.5(13)
C23 C24 H24 120.8
C25 C24 H24 120.8
C26 C25 C24 117.6(14)
C26 C25 H25 121.2
C24 C25 H25 121.2
C27 C26 C25 122.4(13)
C27 C26 C28 119.0(13)
C25 C26 C28 118.6(13)
N3 C27 C26 118.1(13)
N3 C27 H27 120.9
C26 C27 H27 120.9
O5 C28 O6 126.3(13)
O5 C28 C26 124.5(14)
O6 C28 C26 109.1(12)
O6 C29 C30 106.6(11)
O6 C29 H29A 110.4
C30 C29 H29A 110.4
O6 C29 H29B 110.4
C30 C29 H29B 110.4
H29A C29 H29B 108.6
O7 C30 C29 112.5(14)
O7 C30 H30A 109.1
C29 C30 H30A 109.1
O7 C30 H30B 109.1
C29 C30 H30B 109.1
H30A C30 H30B 107.8
O8 C31 O7 124.3(14)
O8 C31 C32 128.6(13)
O7 C31 C32 107.1(12)
C31 C32 C33 113.7(12)
C31 C32 H32A 108.8
C33 C32 H32A 108.8
C31 C32 H32B 108.8
C33 C32 H32B 108.8
H32A C32 H32B 107.7
C34 C33 C38 120.6(15)
C34 C33 C32 119.4(13)
C38 C33 C32 119.7(14)
C33 C34 C35 121.0(15)
C33 C34 H34 119.5
C35 C34 H34 119.5
C36 C35 C34 119.3(16)
C36 C35 H35 120.3
C34 C35 H35 120.3
C37 C36 C35 119.5(15)
C37 C36 H36 120.3
C35 C36 H36 120.3
C36 C37 C38 121.4(16)
C36 C37 H37 119.3
C38 C37 H37 119.3
C33 C38 N4 119.6(14)
C33 C38 C37 118.1(16)
N4 C38 C37 122.1(15)
N4 C39 C44 121.7(17)
N4 C39 C40 122.7(16)
C44 C39 C40 115.3(16)
C41 C40 C39 123.4(18)
C41 C40 Cl4 120.3(15)
C39 C40 Cl4 116.3(14)
C40 C41 C42 118.2(19)
C40 C41 H41 120.9
C42 C41 H41 120.9
C43 C42 C41 121.0(18)
C43 C42 H42 119.5
C41 C42 H42 119.5
C44 C43 C42 119.7(18)
C44 C43 H43 120.2
C42 C43 H43 120.2
C43 C44 C39 122.3(19)
C43 C44 Cl5 119.0(14)
C39 C44 Cl5 118.7(14)
C50 C45 C46 114.8(15)
C50 C45 C51 122.4(15)
C46 C45 C51 122.8(15)
C50 C45 Os1 69.7(8)
C46 C45 Os1 68.9(8)
C51 C45 Os1 129.6(11)
C47 C46 C45 122.7(15)
C47 C46 Os1 71.3(8)
C45 C46 Os1 73.7(8)
C47 C46 H46 118.6
C45 C46 H46 118.6
Os1 C46 H46 128.9
C46 C47 C48 123.0(14)
C46 C47 Os1 71.1(8)
C48 C47 Os1 72.2(8)
C46 C47 H47 118.5
C48 C47 H47 118.5
Os1 C47 H47 131.2
C49 C48 C52 124.3(14)
C49 C48 C47 113.1(14)
C52 C48 C47 122.5(14)
C49 C48 Os1 67.8(8)
C52 C48 Os1 132.0(11)
C47 C48 Os1 69.5(8)
C48 C49 C50 123.2(14)
C48 C49 Os1 74.3(8)
C50 C49 Os1 72.9(8)
C48 C49 H49 118.4
C50 C49 H49 118.4
Os1 C49 H49 126.3
C45 C50 C49 123.0(14)
C45 C50 Os1 73.7(9)
C49 C50 Os1 68.5(8)
C45 C50 H50 118.5
C49 C50 H50 118.5
Os1 C50 H50 132.6
C45 C51 H51A 109.5
C45 C51 H51B 109.5
H51A C51 H51B 109.5
C45 C51 H51C 109.5
H51A C51 H51C 109.5
H51B C51 H51C 109.5
C48 C52 C54 116.2(15)
C48 C52 C53 108.4(13)
C54 C52 C53 109.4(13)
C48 C52 H52 107.5
C54 C52 H52 107.5
C53 C52 H52 107.5
C52 C53 H53A 109.5
C52 C53 H53B 109.5
H53A C53 H53B 109.5
C52 C53 H53C 109.5
H53A C53 H53C 109.5
H53B C53 H53C 109.5
C52 C54 H54A 109.5
C52 C54 H54B 109.5
H54A C54 H54B 109.5
C52 C54 H54C 109.5
H54A C54 H54C 109.5
H54B C54 H54C 109.5
C56 C55 C60 120(2)
C56 C55 Cl7 120.5(16)
C60 C55 Cl7 119.1(14)
C57 C56 C55 118(2)
C57 C56 H56 121.0
C55 C56 H56 121.0
C58 C57 C56 124(2)
C58 C57 H57 118.1
C56 C57 H57 118.1
C57 C58 C59 117(2)
C57 C58 H58 121.6
C59 C58 H58 121.6
C60 C59 C58 121(2)
C60 C59 H59 119.7
C58 C59 H59 119.7
C59 C60 C55 120.3(18)
C59 C60 H60 119.9
C55 C60 H60 119.9

loop_
_geom_bond_atom_site_label_1
_geom_bond_atom_site_label_2
_geom_bond_distance
Os1 N2 2.105(11)
Os1 N3 2.129(12)
Os1 C49 2.156(14)
Os1 C46 2.203(14)
Os1 C47 2.205(13)
Os1 C50 2.215(14)
Os1 C48 2.241(16)
Os1 C45 2.267(13)
Os1 Cl3 2.408(4)
Cl1 C1 1.72(2)
Cl2 C5 1.74(2)
Cl4 C40 1.75(2)
Cl5 C44 1.74(2)
O1 C14 1.234(18)
O2 C14 1.350(18)
O2 C15 1.43(2)
O3 C17 1.346(18)
O3 C16 1.469(17)
O4 C17 1.198(18)
O5 C28 1.211(18)
O6 C28 1.352(18)
O6 C29 1.475(16)
O7 C31 1.363(16)
O7 C30 1.47(2)
O8 C31 1.188(17)
N1 C6 1.42(2)
N1 C7 1.44(2)
N1 H1 0.96(18)
N2 C22 1.368(16)
N2 C21 1.382(18)
N3 C23 1.319(18)
N3 C27 1.359(17)
N4 C39 1.42(2)
N4 C38 1.43(2)
N4 H4 0.90(18)
C1 C2 1.38(3)
C1 C6 1.45(3)
C2 C3 1.30(3)
C2 H2 0.9500
C3 C4 1.43(3)
C3 H3 0.9500
C4 C5 1.39(3)
C4 H4A 0.9500
C5 C6 1.38(3)
C7 C12 1.36(2)
C7 C8 1.46(2)
C8 C9 1.36(3)
C8 H8 0.9500
C9 C10 1.37(2)
C9 H9 0.9500
C10 C11 1.37(2)
C10 H10 0.9500
C11 C12 1.41(2)
C11 H11 0.9500
C12 C13 1.52(2)
C13 C14 1.48(2)
C13 H13A 0.9900
C13 H13B 0.9900
C15 C16 1.53(2)
C15 H15A 0.9900
C15 H15B 0.9900
C16 H16A 0.9900
C16 H16B 0.9900
C17 C18 1.49(2)
C18 C22 1.397(18)
C18 C19 1.40(2)
C19 C20 1.40(2)
C19 H19 0.9500
C20 C21 1.381(19)
C20 H20 0.9500
C21 C23 1.455(18)
C22 H22 0.9500
C23 C24 1.41(2)
C24 C25 1.41(2)
C24 H24 0.9500
C25 C26 1.38(2)
C25 H25 0.9500
C26 C27 1.37(2)
C26 C28 1.54(2)
C27 H27 0.9500
C29 C30 1.48(2)
C29 H29A 0.9900
C29 H29B 0.9900
C30 H30A 0.9900
C30 H30B 0.9900
C31 C32 1.52(2)
C32 C33 1.54(2)
C32 H32A 0.9900
C32 H32B 0.9900
C33 C34 1.37(2)
C33 C38 1.40(2)
C34 C35 1.42(2)
C34 H34 0.9500
C35 C36 1.40(2)
C35 H35 0.9500
C36 C37 1.37(2)
C36 H36 0.9500
C37 C38 1.43(2)
C37 H37 0.9500
C39 C44 1.42(2)
C39 C40 1.44(3)
C40 C41 1.36(2)
C41 C42 1.41(3)
C41 H41 0.9500
C42 C43 1.40(3)
C42 H42 0.9500
C43 C44 1.37(2)
C43 H43 0.9500
C45 C50 1.41(2)
C45 C46 1.44(2)
C45 C51 1.48(2)
C46 C47 1.42(2)
C46 H46 0.9500
C47 C48 1.46(2)
C47 H47 0.9500
C48 C49 1.43(2)
C48 C52 1.44(2)
C49 C50 1.44(2)
C49 H49 0.9500
C50 H50 0.9500
C51 H51A 0.9800
C51 H51B 0.9800
C51 H51C 0.9800
C52 C54 1.49(2)
C52 C53 1.61(2)
C52 H52 1.0000
C53 H53A 0.9800
C53 H53B 0.9800
C53 H53C 0.9800
C54 H54A 0.9800
C54 H54B 0.9800
C54 H54C 0.9800
C55 C56 1.39(3)
C55 C60 1.42(3)
C55 Cl7 1.71(2)
C56 C57 1.39(3)
C56 H56 0.9500
C57 C58 1.38(3)
C57 H57 0.9500
C58 C59 1.44(3)
C58 H58 0.9500
C59 C60 1.36(3)
C59 H59 0.9500
C60 H60 0.9500

loop_
_geom_hbond_atom_site_label_D
_geom_hbond_atom_site_label_H
_geom_hbond_atom_site_label_A
_geom_hbond_distance_DH
_geom_hbond_distance_HA
_geom_hbond_distance_DA
_geom_hbond_angle_DHA
N1 H1 Cl2 0.96(18) 2.50(18) 3.032(17) 115(13)
N1 H1 O1 0.96(18) 2.44(18) 3.057(19) 122(13)
N4 H4 Cl4 0.90(18) 2.34(18) 3.002(16) 130(15)
N4 H4 O8 0.90(18) 2.46(18) 2.977(18) 117(14)

loop_
_geom_torsion_atom_site_label_1
_geom_torsion_atom_site_label_2
_geom_torsion_atom_site_label_3
_geom_torsion_atom_site_label_4
_geom_torsion
C6 C1 C2 C3 -3(3)
Cl1 C1 C2 C3 -179.2(17)
C1 C2 C3 C4 6(3)
C2 C3 C4 C5 -3(3)
C3 C4 C5 C6 -2(3)
C3 C4 C5 Cl2 -177.9(13)
C4 C5 C6 N1 -178.9(16)
Cl2 C5 C6 N1 -4(2)
C4 C5 C6 C1 4(3)
Cl2 C5 C6 C1 179.9(13)
C7 N1 C6 C5 126.7(18)
C7 N1 C6 C1 -57(2)
C2 C1 C6 C5 -2(3)
Cl1 C1 C6 C5 174.5(14)
C2 C1 C6 N1 -178.6(17)
Cl1 C1 C6 N1 -2(2)
C6 N1 C7 C12 146.3(17)
C6 N1 C7 C8 -28(2)
C12 C7 C8 C9 5(2)
N1 C7 C8 C9 179.4(16)
C7 C8 C9 C10 -4(3)
C8 C9 C10 C11 1(3)
C9 C10 C11 C12 0(2)
N1 C7 C12 C11 -178.4(14)
C8 C7 C12 C11 -4(2)
N1 C7 C12 C13 1(2)
C8 C7 C12 C13 175.4(14)
C10 C11 C12 C7 2(2)
C10 C11 C12 C13 -177.6(14)
C7 C12 C13 C14 67(2)
C11 C12 C13 C14 -113.5(17)
C15 O2 C14 O1 2(2)
C15 O2 C14 C13 -179.8(14)
C12 C13 C14 O1 -6(3)
C12 C13 C14 O2 175.9(14)
C14 O2 C15 C16 99.7(16)
C17 O3 C16 C15 -168.6(13)
O2 C15 C16 O3 -72.4(16)
C16 O3 C17 O4 0(2)
C16 O3 C17 C18 176.6(12)
O4 C17 C18 C22 178.6(14)
O3 C17 C18 C22 1.7(19)
O4 C17 C18 C19 -5(2)
O3 C17 C18 C19 178.3(12)
C22 C18 C19 C20 -5(2)
C17 C18 C19 C20 178.4(13)
C18 C19 C20 C21 1(2)
C19 C20 C21 N2 2(2)
C19 C20 C21 C23 -174.8(14)
C22 N2 C21 C20 -1(2)
Os1 N2 C21 C20 -176.5(11)
C22 N2 C21 C23 176.4(12)
Os1 N2 C21 C23 0.5(16)
C21 N2 C22 C18 -3(2)
Os1 N2 C22 C18 172.3(10)
C19 C18 C22 N2 6(2)
C17 C18 C22 N2 -177.2(13)
C27 N3 C23 C24 5(2)
Os1 N3 C23 C24 178.3(11)
C27 N3 C23 C21 -173.9(13)
Os1 N3 C23 C21 -0.3(18)
C20 C21 C23 N3 176.6(15)
N2 C21 C23 N3 0(2)
C20 C21 C23 C24 -2(2)
N2 C21 C23 C24 -178.7(13)
N3 C23 C24 C25 -4(2)
C21 C23 C24 C25 174.5(14)
C23 C24 C25 C26 1(2)
C24 C25 C26 C27 1(2)
C24 C25 C26 C28 178.4(13)
C23 N3 C27 C26 -2(2)
Os1 N3 C27 C26 -175.8(10)
C25 C26 C27 N3 0(2)
C28 C26 C27 N3 -178.0(13)
C29 O6 C28 O5 -9(2)
C29 O6 C28 C26 173.0(12)
C27 C26 C28 O5 152.2(16)
C25 C26 C28 O5 -26(2)
C27 C26 C28 O6 -29.3(19)
C25 C26 C28 O6 153.0(14)
C28 O6 C29 C30 -175.5(13)
C31 O7 C30 C29 -98.3(15)
O6 C29 C30 O7 83.8(14)
C30 O7 C31 O8 2(2)
C30 O7 C31 C32 -175.5(12)
O8 C31 C32 C33 9(2)
O7 C31 C32 C33 -173.9(12)
C31 C32 C33 C34 116.9(16)
C31 C32 C33 C38 -70.0(18)
C38 C33 C34 C35 3(2)
C32 C33 C34 C35 175.6(14)
C33 C34 C35 C36 -2(2)
C34 C35 C36 C37 3(2)
C35 C36 C37 C38 -4(2)
C34 C33 C38 N4 -178.2(14)
C32 C33 C38 N4 9(2)
C34 C33 C38 C37 -3(2)
C32 C33 C38 C37 -176.3(14)
C39 N4 C38 C33 -169.0(15)
C39 N4 C38 C37 16(2)
C36 C37 C38 C33 4(2)
C36 C37 C38 N4 178.7(15)
C38 N4 C39 C44 63(2)
C38 N4 C39 C40 -122.8(17)
N4 C39 C40 C41 -176.8(16)
C44 C39 C40 C41 -2(2)
N4 C39 C40 Cl4 3(2)
C44 C39 C40 Cl4 177.8(12)
C39 C40 C41 C42 0(3)
Cl4 C40 C41 C42 -179.7(14)
C40 C41 C42 C43 0(3)
C41 C42 C43 C44 2(3)
C42 C43 C44 C39 -4(3)
C42 C43 C44 Cl5 175.7(14)
N4 C39 C44 C43 178.7(15)
C40 C39 C44 C43 4(2)
N4 C39 C44 Cl5 -1(2)
C40 C39 C44 Cl5 -175.5(12)
C50 C45 C46 C47 0(2)
C51 C45 C46 C47 -178.5(14)
Os1 C45 C46 C47 -54.1(12)
C50 C45 C46 Os1 54.0(11)
C51 C45 C46 Os1 -124.4(14)
C45 C46 C47 C48 3(2)
Os1 C46 C47 C48 -52.6(12)
C45 C46 C47 Os1 55.2(12)
C46 C47 C48 C49 -1.1(19)
Os1 C47 C48 C49 -53.3(11)
C46 C47 C48 C52 179.6(14)
Os1 C47 C48 C52 127.5(14)
C46 C47 C48 Os1 52.2(12)
C52 C48 C49 C50 176.6(14)
C47 C48 C49 C50 -2.6(19)
Os1 C48 C49 C50 -56.8(12)
C52 C48 C49 Os1 -126.6(15)
C47 C48 C49 Os1 54.2(10)
C46 C45 C50 C49 -4(2)
C51 C45 C50 C49 174.7(14)
Os1 C45 C50 C49 49.9(12)
C46 C45 C50 Os1 -53.6(11)
C51 C45 C50 Os1 124.8(14)
C48 C49 C50 C45 5(2)
Os1 C49 C50 C45 -52.1(13)
C48 C49 C50 Os1 57.4(12)
C49 C48 C52 C54 25(2)
C47 C48 C52 C54 -155.7(14)
Os1 C48 C52 C54 -65(2)
C49 C48 C52 C53 -98.4(17)
C47 C48 C52 C53 80.7(17)
Os1 C48 C52 C53 171.6(11)
C60 C55 C56 C57 -7(3)
Cl7 C55 C56 C57 177.1(15)
C55 C56 C57 C58 2(3)
C56 C57 C58 C59 2(3)
C57 C58 C59 C60 -2(3)
C58 C59 C60 C55 -2(3)
C56 C55 C60 C59 7(3)
Cl7 C55 C60 C59 -177.0(15)

loop_
_publcif_info_datablock.id
_publcif_info_datablock.publ_exptl
_publcif_info_datablock.publ_geom
_publcif_info_datablock.structure
{1888789b-def8-4e39-81b2-8a9f2fc6c707} y y y

loop_
_publcif_info_exptl_table_extra_item
sin_theta_over_lambda_max

loop_
_publcif_info_tables.block_id
_publcif_info_tables.reference_item
{1888789b-def8-4e39-81b2-8a9f2fc6c707} '_publcif_info_datablock.publ_exptl'
{1888789b-def8-4e39-81b2-8a9f2fc6c707} '_geom_hbond_atom_site_label_D'
